data_1565762
loop_
_publ_author_name
'Barth\'elemy, Antoine'
'Glootz, Kim'
'Scherer, Harald'
'Hanske, Annaleah'
'Krossing, Ingo'

_publ_section_title
;
 Ga+-catalyzed hydrosilylation? About the surprising system
 Ga+/HSiR3/olefin, proof of oxidation with subvalent Ga+ and silylium
 catalysis with perfluoroalkoxyaluminate anions
;
_journal_issue 2
_journal_name_full 'Chemical Science'
_journal_page_first 439
_journal_page_last 453
_journal_paper_doi 10.1039/D1SC05331K
_journal_volume 13
_journal_year 2022
_chemical_formula_moiety 'C18 H15 Al F28 O3 Si'
_chemical_formula_sum 'C18 H15 Al F28 O3 Si'
_chemical_formula_weight 866.37
_space_group_crystal_system monoclinic
_space_group_IT_number 14
_space_group_name_Hall '-P 2yn'
_space_group_name_H-M_alt 'P 1 21/n 1'
_atom_sites_solution_hydrogens geom
_atom_sites_solution_primary direct
_audit_creation_method
;
FinalCif V86 by Daniel Kratzert, Freiburg 2021,
https://github.com/dkratzert/FinalCif
;
_audit_update_record
;
2021-08-10 deposited with the CCDC.	2021-11-22 downloaded from the CCDC.
;
_cell_angle_alpha 90
_cell_angle_beta 90.187(8)
_cell_angle_gamma 90
_cell_formula_units_Z 4
_cell_length_a 9.757(5)
_cell_length_b 17.585(10)
_cell_length_c 17.518(9)
_cell_measurement_reflns_used 7196
_cell_measurement_temperature 100(2)
_cell_measurement_theta_max 23.632
_cell_measurement_theta_min 2.3115
_cell_volume 3006(3)
_computing_cell_refinement 'SAINT V8.40A'
_computing_data_collection 'Bruker BIS 2018.9.0.3/05-Dec-2018 && APEX3_2019.1-0'
_computing_data_reduction 'SAINT V8.40A'
_computing_structure_refinement 'SHELXL-2018/3 (Sheldrick, 2018)'
_computing_structure_solution 'SHELXT 2014/5'
_diffrn_ambient_environment N~2~
_diffrn_ambient_temperature 100(2)
_diffrn_detector CCD
_diffrn_detector_area_resol_mean 8.3
_diffrn_detector_type 'Bruker APEXII'
_diffrn_measured_fraction_theta_full 0.998
_diffrn_measured_fraction_theta_max 0.998
_diffrn_measurement_device 'three-circle diffractometer'
_diffrn_measurement_device_type 'Bruker APEX2 QUAZAR'
_diffrn_measurement_method '\w and \f scans'
_diffrn_measurement_specimen_support 'MiTeGen micromount'
_diffrn_radiation_monochromator 'mirror optics'
_diffrn_radiation_probe x-ray
_diffrn_radiation_type MoK\a
_diffrn_radiation_wavelength 0.71073
_diffrn_reflns_av_R_equivalents 0.1070
_diffrn_reflns_av_unetI/netI 0.0420
_diffrn_reflns_Laue_measured_fraction_full 0.998
_diffrn_reflns_Laue_measured_fraction_max 0.998
_diffrn_reflns_limit_h_max 11
_diffrn_reflns_limit_h_min -11
_diffrn_reflns_limit_k_max 20
_diffrn_reflns_limit_k_min -20
_diffrn_reflns_limit_l_max 20
_diffrn_reflns_limit_l_min -20
_diffrn_reflns_number 67382
_diffrn_reflns_point_group_measured_fraction_full 0.998
_diffrn_reflns_point_group_measured_fraction_max 0.998
_diffrn_reflns_theta_full 24.800
_diffrn_reflns_theta_max 24.800
_diffrn_reflns_theta_min 1.641
_diffrn_source 'microfocus sealed X-ray tube'
_diffrn_source_current 0.6
_diffrn_source_type 'Incoatec I\ms'
_diffrn_source_voltage 50.0
_exptl_absorpt_coefficient_mu 0.305
_exptl_absorpt_correction_T_max 0.8619
_exptl_absorpt_correction_T_min 0.7606
_exptl_absorpt_correction_type multi-scan
_exptl_absorpt_process_details
;
 SADABS 2016/2: Krause, L., Herbst-Irmer, R., Sheldrick G.M. & Stalke D.,
 J. Appl. Cryst. 48 (2015) 3-10
;
_exptl_crystal_colour colourless
_exptl_crystal_density_diffrn 1.914
_exptl_crystal_description block
_exptl_crystal_F_000 1704
_exptl_crystal_recrystallization_method 'Crystals were obtained from ortho-difluorobenzene at -25 \%C.'
_exptl_crystal_size_max 0.20
_exptl_crystal_size_mid 0.19
_exptl_crystal_size_min 0.19
_refine_diff_density_max 0.636
_refine_diff_density_min -0.395
_refine_diff_density_rms 0.061
_refine_ls_extinction_method none
_refine_ls_goodness_of_fit_ref 1.034
_refine_ls_hydrogen_treatment constr
_refine_ls_matrix_type full
_refine_ls_number_parameters 590
_refine_ls_number_reflns 5180
_refine_ls_number_restraints 3138
_refine_ls_restrained_S_all 0.846
_refine_ls_R_factor_all 0.0524
_refine_ls_R_factor_gt 0.0366
_refine_ls_shift/su_max 0.000
_refine_ls_shift/su_mean 0.000
_refine_ls_structure_factor_coef Fsqd
_refine_ls_weighting_details 'w=1/[\s^2^(Fo^2^)+(0.0466P)^2^+2.1987P] where P=(Fo^2^+2Fc^2^)/3'
_refine_ls_weighting_scheme calc
_refine_ls_wR_factor_gt 0.0919
_refine_ls_wR_factor_ref 0.1017
_reflns_Friedel_coverage 0.000
_reflns_number_gt 4079
_reflns_number_total 5180
_reflns_threshold_expression 'I > 2\s(I)'
_cod_data_source_file d1sc05331k2.cif
_cod_data_source_block IK_KG_AB_23_0m
_cod_depositor_comments 'Adding full bibliography for 1565762.cif.'
_cod_original_sg_symbol_H-M 'P 21/n'
_cod_database_code 1565762
_shelx_shelxl_version_number 2018/3
_shelx_space_group_comment
;
The symmetry employed for this shelxl refinement is uniquely defined
by the following loop, which should always be used as a source of
symmetry information in preference to the above space-group names.
They are only intended as comments.
;
_olex2_diffrn_ambient_temperature_device 'Oxford Cryostream 800'

loop_
_space_group_symop_operation_xyz
'x, y, z'
'-x+1/2, y+1/2, -z+1/2'
'-x, -y, -z'
'x-1/2, -y-1/2, z-1/2'

loop_
_atom_site_label
_atom_site_type_symbol
_atom_site_fract_x
_atom_site_fract_y
_atom_site_fract_z
_atom_site_U_iso_or_equiv
_atom_site_adp_type
_atom_site_occupancy
_atom_site_site_symmetry_order
_atom_site_calc_flag
_atom_site_refinement_flags_posn
_atom_site_refinement_flags_adp
_atom_site_refinement_flags_occupancy
_atom_site_disorder_assembly
_atom_site_disorder_group
Al1 Al 0.57160(7) 0.27279(4) 0.39952(4) 0.01744(17) Uani 1 1 d . . . . .
F1 F 0.66774(14) 0.21406(8) 0.33586(8) 0.0237(3) Uani 1 1 d . . . . .
Si1 Si 0.76109(7) 0.13584(4) 0.30594(4) 0.02410(18) Uani 1 1 d . . . . .
C1 C 0.7780(3) 0.07826(16) 0.39284(15) 0.0311(6) Uani 1 1 d . . . . .
H1A H 0.685997 0.072511 0.415817 0.037 Uiso 1 1 calc R U . . .
H1AB H 0.809913 0.026897 0.378103 0.037 Uiso 1 1 calc R U . . .
C2 C 0.8747(3) 0.1093(2) 0.45347(19) 0.0471(8) Uani 1 1 d . . . . .
H2A H 0.966651 0.114998 0.431812 0.071 Uiso 1 1 calc R U . . .
H2B H 0.878364 0.073990 0.496711 0.071 Uiso 1 1 calc R U . . .
H2C H 0.841601 0.158911 0.470967 0.071 Uiso 1 1 calc R U . . .
C3 C 0.9181(3) 0.18236(16) 0.27055(17) 0.0324(6) Uani 1 1 d . . . . .
H3A H 0.892781 0.220731 0.231629 0.039 Uiso 1 1 calc R U . . .
H3AB H 0.963658 0.209187 0.313340 0.039 Uiso 1 1 calc R U . . .
C4 C 1.0180(3) 0.12570(19) 0.2357(2) 0.0434(8) Uani 1 1 d . . . . .
H4A H 0.973213 0.098823 0.193457 0.065 Uiso 1 1 calc R U . . .
H4B H 1.046593 0.088937 0.274686 0.065 Uiso 1 1 calc R U . . .
H4C H 1.098590 0.152878 0.216584 0.065 Uiso 1 1 calc R U . . .
C5 C 0.6506(3) 0.09357(17) 0.23168(16) 0.0315(6) Uani 1 1 d . . . . .
H5A H 0.622836 0.134169 0.195663 0.038 Uiso 1 1 calc R U . . .
H5AB H 0.705159 0.055984 0.202677 0.038 Uiso 1 1 calc R U . . .
C6 C 0.5217(3) 0.05438(18) 0.26117(18) 0.0399(7) Uani 1 1 d . . . . .
H6A H 0.467354 0.035789 0.217892 0.060 Uiso 1 1 calc R U . . .
H6B H 0.467265 0.090706 0.290737 0.060 Uiso 1 1 calc R U . . .
H6C H 0.547727 0.011459 0.293833 0.060 Uiso 1 1 calc R U . . .
O1_1 O 0.47937(17) 0.20163(10) 0.44136(9) 0.0232(4) Uani 1 1 d D U . . .
C1_1 C 0.3957(2) 0.18727(15) 0.50175(14) 0.0238(5) Uani 1 1 d D U . . .
C2_1 C 0.4850(3) 0.17404(18) 0.57415(15) 0.0341(7) Uani 1 1 d D U . . .
F1_1 F 0.53313(17) 0.23995(11) 0.60000(9) 0.0432(4) Uani 1 1 d D U . . .
F2_1 F 0.41471(18) 0.14124(12) 0.63039(10) 0.0481(5) Uani 1 1 d D U . . .
F3_1 F 0.59107(17) 0.12999(11) 0.55819(10) 0.0468(5) Uani 1 1 d D U . . .
C3_1 C 0.3128(3) 0.11503(17) 0.48329(17) 0.0365(7) Uani 1 1 d D U . . .
F4_1 F 0.26126(17) 0.11813(11) 0.41320(10) 0.0440(4) Uani 1 1 d D U . . .
F5_1 F 0.39113(18) 0.05358(10) 0.48730(11) 0.0485(5) Uani 1 1 d D U . . .
F6_1 F 0.20816(17) 0.10564(11) 0.53128(11) 0.0477(5) Uani 1 1 d D U . . .
C4_1 C 0.2979(3) 0.25480(17) 0.51586(15) 0.0313(6) Uani 1 1 d D U . . .
F7_1 F 0.19589(16) 0.25515(11) 0.46589(10) 0.0440(4) Uani 1 1 d D U . . .
F8_1 F 0.24363(17) 0.25441(11) 0.58544(10) 0.0435(4) Uani 1 1 d D U . . .
F9_1 F 0.36559(18) 0.32008(9) 0.50767(10) 0.0393(4) Uani 1 1 d D U . . .
O1_2 O 0.69098(16) 0.31210(9) 0.45831(9) 0.0205(4) Uani 1 1 d D U . . .
C1_2 C 0.7764(2) 0.37216(14) 0.47016(13) 0.0205(5) Uani 1 1 d D U . . .
C2_2 C 0.8576(3) 0.35661(15) 0.54481(14) 0.0259(6) Uani 1 1 d D U . . .
F1_2 F 0.77918(17) 0.36861(10) 0.60524(8) 0.0361(4) Uani 1 1 d D U . . .
F2_2 F 0.96737(16) 0.40128(10) 0.55106(9) 0.0365(4) Uani 1 1 d D U . . .
F3_2 F 0.90033(16) 0.28542(9) 0.54745(8) 0.0308(4) Uani 1 1 d D U . . .
C3_2 C 0.8774(2) 0.38013(14) 0.40279(14) 0.0232(5) Uani 1 1 d D U . . .
F4_2 F 0.81129(15) 0.37250(9) 0.33658(8) 0.0291(4) Uani 1 1 d D U . . .
F5_2 F 0.97209(14) 0.32569(9) 0.40532(9) 0.0302(4) Uani 1 1 d D U . . .
F6_2 F 0.94122(15) 0.44654(9) 0.40196(9) 0.0324(4) Uani 1 1 d D U . . .
C4_2 C 0.6931(3) 0.44659(15) 0.47901(14) 0.0261(6) Uani 1 1 d D U . . .
F7_2 F 0.65111(15) 0.47185(9) 0.41055(9) 0.0313(4) Uani 1 1 d D U . . .
F8_2 F 0.76510(17) 0.50165(9) 0.51165(9) 0.0362(4) Uani 1 1 d D U . . .
F9_2 F 0.58182(16) 0.43428(9) 0.52034(9) 0.0361(4) Uani 1 1 d D U . . .
O1_3 O 0.4850(6) 0.3350(4) 0.3437(3) 0.0210(9) Uani 0.859(5) 1 d D U P A 1
C1_3 C 0.4192(4) 0.3516(2) 0.2775(2) 0.0227(7) Uani 0.859(5) 1 d D U P A 1
C2_3 C 0.5272(4) 0.3750(2) 0.2170(2) 0.0313(9) Uani 0.859(5) 1 d D U P A 1
F1_3 F 0.5777(5) 0.4437(3) 0.2345(3) 0.0392(10) Uani 0.859(5) 1 d D U P A 1
F2_3 F 0.4754(3) 0.37859(18) 0.14703(11) 0.0467(7) Uani 0.859(5) 1 d D U P A 1
F3_3 F 0.6312(3) 0.32712(13) 0.21605(14) 0.0369(6) Uani 0.859(5) 1 d D U P A 1
C3_3 C 0.3383(5) 0.2816(3) 0.2484(3) 0.0365(10) Uani 0.859(5) 1 d D U P A 1
F4_3 F 0.2692(4) 0.2495(2) 0.3049(2) 0.0497(10) Uani 0.859(5) 1 d D U P A 1
F5_3 F 0.4245(4) 0.2297(2) 0.22091(19) 0.0518(9) Uani 0.859(5) 1 d D U P A 1
F6_3 F 0.2505(5) 0.2984(3) 0.1936(2) 0.0525(14) Uani 0.859(5) 1 d D U P A 1
C4_3 C 0.3194(4) 0.4175(2) 0.2927(2) 0.0308(9) Uani 0.859(5) 1 d D U P A 1
F7_3 F 0.2085(2) 0.39387(16) 0.32913(19) 0.0480(7) Uani 0.859(5) 1 d D U P A 1
F8_3 F 0.2786(3) 0.45117(14) 0.22807(11) 0.0425(7) Uani 0.859(5) 1 d D U P A 1
F9_3 F 0.3773(3) 0.47046(17) 0.33552(17) 0.0347(7) Uani 0.859(5) 1 d D U P A 1
O1_4 O 0.488(4) 0.337(3) 0.3422(18) 0.025(5) Uani 0.141(5) 1 d D U P A 2
C1_4 C 0.409(2) 0.3537(11) 0.2809(11) 0.029(3) Uani 0.141(5) 1 d D U P A 2
C2_4 C 0.2985(18) 0.4128(11) 0.3037(9) 0.037(4) Uani 0.141(5) 1 d D U P A 2
F1_4 F 0.355(3) 0.4807(11) 0.3101(13) 0.059(5) Uani 0.141(5) 1 d D U P A 2
F2_4 F 0.1993(16) 0.4165(9) 0.2514(8) 0.052(5) Uani 0.141(5) 1 d D U P A 2
F3_4 F 0.2394(15) 0.3927(9) 0.3689(9) 0.045(4) Uani 0.141(5) 1 d D U P A 2
C3_4 C 0.333(2) 0.2812(11) 0.2529(14) 0.037(4) Uani 0.141(5) 1 d D U P A 2
F4_4 F 0.414(2) 0.2208(11) 0.2544(12) 0.046(5) Uani 0.141(5) 1 d D U P A 2
F5_4 F 0.226(2) 0.2652(16) 0.2972(15) 0.060(6) Uani 0.141(5) 1 d D U P A 2
F6_4 F 0.284(3) 0.294(2) 0.1831(14) 0.047(6) Uani 0.141(5) 1 d D U P A 2
C4_4 C 0.5008(19) 0.3829(11) 0.2153(11) 0.037(4) Uani 0.141(5) 1 d D U P A 2
F7_4 F 0.5682(18) 0.3247(9) 0.1849(10) 0.048(4) Uani 0.141(5) 1 d D U P A 2
F8_4 F 0.4247(18) 0.4171(11) 0.1623(8) 0.059(4) Uani 0.141(5) 1 d D U P A 2
F9_4 F 0.595(3) 0.4332(18) 0.237(2) 0.048(6) Uani 0.141(5) 1 d D U P A 2

loop_
_atom_site_aniso_label
_atom_site_aniso_U_11
_atom_site_aniso_U_22
_atom_site_aniso_U_33
_atom_site_aniso_U_23
_atom_site_aniso_U_13
_atom_site_aniso_U_12
Al1 0.0169(4) 0.0204(4) 0.0150(3) -0.0002(3) -0.0006(3) -0.0009(3)
F1 0.0268(8) 0.0237(8) 0.0208(7) -0.0024(6) 0.0031(6) 0.0015(6)
Si1 0.0249(4) 0.0236(4) 0.0239(4) -0.0055(3) 0.0032(3) -0.0002(3)
C1 0.0392(16) 0.0260(15) 0.0282(14) 0.0003(11) 0.0008(12) 0.0079(12)
C2 0.0450(18) 0.059(2) 0.0369(17) 0.0028(16) -0.0095(14) 0.0004(16)
C3 0.0350(15) 0.0277(15) 0.0347(15) -0.0061(12) 0.0090(12) -0.0032(12)
C4 0.0379(17) 0.0412(19) 0.0512(19) -0.0093(15) 0.0167(15) -0.0031(14)
C5 0.0371(15) 0.0301(16) 0.0273(14) -0.0091(12) 0.0005(12) -0.0016(13)
C6 0.0394(17) 0.0375(18) 0.0428(17) -0.0040(14) -0.0051(14) -0.0079(14)
O1_1 0.0222(9) 0.0264(10) 0.0211(9) 0.0023(7) 0.0022(7) -0.0025(7)
C1_1 0.0201(12) 0.0300(15) 0.0213(12) 0.0062(10) 0.0025(10) 0.0013(11)
C2_1 0.0243(14) 0.0526(19) 0.0255(14) 0.0113(13) 0.0037(11) 0.0088(13)
F1_1 0.0382(9) 0.0649(13) 0.0265(8) -0.0035(8) -0.0074(7) -0.0018(9)
F2_1 0.0468(10) 0.0670(13) 0.0304(9) 0.0238(9) 0.0067(8) 0.0102(9)
F3_1 0.0336(9) 0.0684(13) 0.0385(10) 0.0117(9) -0.0029(8) 0.0212(9)
C3_1 0.0286(15) 0.0399(17) 0.0411(17) 0.0105(13) 0.0032(13) -0.0053(13)
F4_1 0.0369(9) 0.0503(11) 0.0447(10) -0.0017(8) -0.0039(8) -0.0183(8)
F5_1 0.0464(10) 0.0287(10) 0.0704(13) 0.0100(9) 0.0107(9) -0.0008(8)
F6_1 0.0316(9) 0.0544(12) 0.0572(11) 0.0175(9) 0.0135(8) -0.0110(8)
C4_1 0.0236(13) 0.0428(17) 0.0275(14) 0.0090(12) 0.0042(11) 0.0056(12)
F7_1 0.0284(9) 0.0582(12) 0.0455(10) 0.0110(9) -0.0064(8) 0.0134(8)
F8_1 0.0380(9) 0.0583(12) 0.0342(9) 0.0099(8) 0.0163(7) 0.0141(8)
F9_1 0.0471(10) 0.0306(9) 0.0401(9) 0.0030(7) 0.0091(8) 0.0044(8)
O1_2 0.0202(9) 0.0212(9) 0.0201(8) 0.0008(7) -0.0040(7) -0.0022(7)
C1_2 0.0213(12) 0.0213(13) 0.0188(12) -0.0018(10) -0.0022(10) -0.0007(10)
C2_2 0.0268(13) 0.0275(15) 0.0232(13) -0.0012(11) -0.0058(10) -0.0026(11)
F1_2 0.0465(10) 0.0446(10) 0.0174(7) -0.0018(7) 0.0009(7) 0.0024(8)
F2_2 0.0358(9) 0.0404(10) 0.0332(9) 0.0001(7) -0.0153(7) -0.0125(8)
F3_2 0.0335(8) 0.0298(9) 0.0292(8) 0.0033(7) -0.0108(7) 0.0035(7)
C3_2 0.0218(12) 0.0250(14) 0.0228(13) -0.0015(10) -0.0034(10) -0.0008(10)
F4_2 0.0309(8) 0.0393(10) 0.0171(7) -0.0006(6) -0.0023(6) -0.0006(7)
F5_2 0.0224(7) 0.0342(9) 0.0339(8) -0.0007(7) 0.0026(6) 0.0064(7)
F6_2 0.0321(8) 0.0302(9) 0.0350(8) 0.0019(7) 0.0047(7) -0.0102(7)
C4_2 0.0299(14) 0.0240(14) 0.0245(13) -0.0002(11) -0.0006(11) 0.0010(11)
F7_2 0.0345(8) 0.0272(9) 0.0321(8) 0.0045(6) -0.0045(7) 0.0076(7)
F8_2 0.0466(10) 0.0241(9) 0.0380(9) -0.0102(7) -0.0021(7) -0.0016(7)
F9_2 0.0331(9) 0.0355(10) 0.0399(9) 0.0014(7) 0.0138(7) 0.0097(7)
O1_3 0.0223(17) 0.025(2) 0.0153(15) 0.0021(16) -0.0052(14) 0.0003(16)
C1_3 0.0249(16) 0.0255(17) 0.0175(15) 0.0032(13) -0.0055(13) 0.0024(13)
C2_3 0.035(2) 0.039(2) 0.0200(17) 0.0068(16) -0.0015(15) 0.0046(17)
F1_3 0.0339(16) 0.0375(18) 0.046(2) 0.0104(14) 0.0117(14) -0.0036(13)
F2_3 0.0514(15) 0.074(2) 0.0144(10) 0.0093(10) -0.0005(9) 0.0114(13)
F3_3 0.0342(13) 0.0509(13) 0.0258(12) 0.0001(9) 0.0070(10) 0.0160(10)
C3_3 0.038(2) 0.038(2) 0.033(2) 0.0031(17) -0.0181(17) -0.0058(17)
F4_3 0.055(2) 0.0460(19) 0.0483(14) 0.0158(13) -0.0188(15) -0.0282(17)
F5_3 0.0736(19) 0.0349(15) 0.0466(19) -0.0147(14) -0.0285(17) 0.0058(12)
F6_3 0.050(3) 0.062(3) 0.0447(19) 0.0107(18) -0.0349(18) -0.013(2)
C4_3 0.0273(18) 0.037(2) 0.0280(18) 0.0043(15) -0.0011(14) 0.0060(15)
F7_3 0.0269(12) 0.0641(16) 0.0532(18) 0.0148(15) 0.0098(12) 0.0071(11)
F8_3 0.0437(15) 0.0499(15) 0.0339(11) 0.0130(10) -0.0072(9) 0.0183(12)
F9_3 0.0423(14) 0.0288(13) 0.0330(16) -0.0026(10) 0.0027(11) 0.0100(10)
O1_4 0.027(10) 0.026(11) 0.021(8) -0.006(9) -0.003(8) 0.007(9)
C1_4 0.030(6) 0.035(5) 0.023(6) -0.002(5) -0.006(5) 0.005(5)
C2_4 0.036(7) 0.038(7) 0.036(7) 0.000(6) -0.007(5) 0.014(6)
F1_4 0.083(11) 0.038(7) 0.056(12) -0.004(8) -0.017(9) 0.007(7)
F2_4 0.050(8) 0.053(9) 0.053(7) -0.004(7) -0.021(7) 0.026(7)
F3_4 0.034(7) 0.056(8) 0.044(7) -0.007(7) 0.007(6) 0.025(6)
C3_4 0.036(7) 0.040(7) 0.036(7) -0.009(7) -0.014(6) 0.005(5)
F4_4 0.036(7) 0.040(7) 0.062(12) -0.025(8) -0.030(8) 0.008(6)
F5_4 0.043(9) 0.068(12) 0.067(11) 0.009(9) -0.001(9) 0.004(7)
F6_4 0.043(12) 0.056(11) 0.042(7) -0.024(7) -0.026(7) 0.016(9)
C4_4 0.035(7) 0.045(7) 0.030(7) 0.000(6) -0.001(5) 0.008(5)
F7_4 0.041(8) 0.065(8) 0.038(8) -0.012(7) 0.007(7) 0.009(6)
F8_4 0.066(9) 0.085(11) 0.026(7) 0.012(7) -0.008(6) 0.015(8)
F9_4 0.048(11) 0.044(10) 0.051(12) 0.015(8) -0.009(8) -0.004(9)

loop_
_atom_type_symbol
_atom_type_description
_atom_type_scat_dispersion_real
_atom_type_scat_dispersion_imag
_atom_type_scat_source
C C 0.0033 0.0016 'International Tables Vol C Tables 4.2.6.8 and 6.1.1.4'
H H 0.0000 0.0000 'International Tables Vol C Tables 4.2.6.8 and 6.1.1.4'
Al Al 0.0645 0.0514 'International Tables Vol C Tables 4.2.6.8 and 6.1.1.4'
F F 0.0171 0.0103 'International Tables Vol C Tables 4.2.6.8 and 6.1.1.4'
O O 0.0106 0.0060 'International Tables Vol C Tables 4.2.6.8 and 6.1.1.4'
Si Si 0.0817 0.0704 'International Tables Vol C Tables 4.2.6.8 and 6.1.1.4'

loop_
_geom_angle_atom_site_label_1
_geom_angle_atom_site_label_2
_geom_angle_atom_site_label_3
_geom_angle
_geom_angle_site_symmetry_1
_geom_angle_site_symmetry_3
_geom_angle_publ_flag
O1_3 Al1 O1_2 115.3(3) . . ?
O1_3 Al1 O1_1 117.3(3) . . ?
O1_2 Al1 O1_1 113.52(9) . . ?
O1_2 Al1 O1_4 114.3(15) . . ?
O1_1 Al1 O1_4 118.9(15) . . ?
O1_3 Al1 F1 106.0(3) . . ?
O1_2 Al1 F1 104.66(9) . . ?
O1_1 Al1 F1 97.04(9) . . ?
O1_4 Al1 F1 105.2(14) . . ?
Si1 F1 Al1 157.67(9) . . ?
F1 Si1 C1 103.48(11) . . ?
F1 Si1 C5 103.11(11) . . ?
C1 Si1 C5 114.44(14) . . ?
F1 Si1 C3 100.81(11) . . ?
C1 Si1 C3 116.80(14) . . ?
C5 Si1 C3 115.20(14) . . ?
C2 C1 Si1 115.8(2) . . ?
C2 C1 H1A 108.3 . . ?
Si1 C1 H1A 108.3 . . ?
C2 C1 H1AB 108.3 . . ?
Si1 C1 H1AB 108.3 . . ?
H1A C1 H1AB 107.4 . . ?
C1 C2 H2A 109.5 . . ?
C1 C2 H2B 109.5 . . ?
H2A C2 H2B 109.5 . . ?
C1 C2 H2C 109.5 . . ?
H2A C2 H2C 109.5 . . ?
H2B C2 H2C 109.5 . . ?
C4 C3 Si1 112.2(2) . . ?
C4 C3 H3A 109.2 . . ?
Si1 C3 H3A 109.2 . . ?
C4 C3 H3AB 109.2 . . ?
Si1 C3 H3AB 109.2 . . ?
H3A C3 H3AB 107.9 . . ?
C3 C4 H4A 109.5 . . ?
C3 C4 H4B 109.5 . . ?
H4A C4 H4B 109.5 . . ?
C3 C4 H4C 109.5 . . ?
H4A C4 H4C 109.5 . . ?
H4B C4 H4C 109.5 . . ?
C6 C5 Si1 115.1(2) . . ?
C6 C5 H5A 108.5 . . ?
Si1 C5 H5A 108.5 . . ?
C6 C5 H5AB 108.5 . . ?
Si1 C5 H5AB 108.5 . . ?
H5A C5 H5AB 107.5 . . ?
C5 C6 H6A 109.5 . . ?
C5 C6 H6B 109.5 . . ?
H6A C6 H6B 109.5 . . ?
C5 C6 H6C 109.5 . . ?
H6A C6 H6C 109.5 . . ?
H6B C6 H6C 109.5 . . ?
C1_1 O1_1 Al1 141.92(17) . . ?
O1_1 C1_1 C3_1 107.8(2) . . ?
O1_1 C1_1 C4_1 110.7(2) . . ?
C3_1 C1_1 C4_1 110.1(2) . . ?
O1_1 C1_1 C2_1 109.0(2) . . ?
C3_1 C1_1 C2_1 109.9(2) . . ?
C4_1 C1_1 C2_1 109.2(2) . . ?
F3_1 C2_1 F1_1 107.8(2) . . ?
F3_1 C2_1 F2_1 107.9(2) . . ?
F1_1 C2_1 F2_1 107.9(2) . . ?
F3_1 C2_1 C1_1 110.6(2) . . ?
F1_1 C2_1 C1_1 110.1(2) . . ?
F2_1 C2_1 C1_1 112.3(2) . . ?
F5_1 C3_1 F4_1 107.4(3) . . ?
F5_1 C3_1 F6_1 107.9(2) . . ?
F4_1 C3_1 F6_1 107.4(2) . . ?
F5_1 C3_1 C1_1 111.0(2) . . ?
F4_1 C3_1 C1_1 111.0(2) . . ?
F6_1 C3_1 C1_1 111.8(2) . . ?
F7_1 C4_1 F8_1 107.8(2) . . ?
F7_1 C4_1 F9_1 107.3(2) . . ?
F8_1 C4_1 F9_1 107.6(2) . . ?
F7_1 C4_1 C1_1 111.2(2) . . ?
F8_1 C4_1 C1_1 113.0(2) . . ?
F9_1 C4_1 C1_1 109.8(2) . . ?
C1_2 O1_2 Al1 145.73(15) . . ?
O1_2 C1_2 C3_2 110.21(19) . . ?
O1_2 C1_2 C4_2 110.50(19) . . ?
C3_2 C1_2 C4_2 109.6(2) . . ?
O1_2 C1_2 C2_2 107.62(19) . . ?
C3_2 C1_2 C2_2 109.5(2) . . ?
C4_2 C1_2 C2_2 109.3(2) . . ?
F3_2 C2_2 F1_2 107.8(2) . . ?
F3_2 C2_2 F2_2 107.6(2) . . ?
F1_2 C2_2 F2_2 107.8(2) . . ?
F3_2 C2_2 C1_2 110.9(2) . . ?
F1_2 C2_2 C1_2 110.5(2) . . ?
F2_2 C2_2 C1_2 111.9(2) . . ?
F6_2 C3_2 F5_2 107.98(19) . . ?
F6_2 C3_2 F4_2 107.8(2) . . ?
F5_2 C3_2 F4_2 106.9(2) . . ?
F6_2 C3_2 C1_2 112.9(2) . . ?
F5_2 C3_2 C1_2 110.7(2) . . ?
F4_2 C3_2 C1_2 110.30(19) . . ?
F8_2 C4_2 F9_2 108.5(2) . . ?
F8_2 C4_2 F7_2 107.7(2) . . ?
F9_2 C4_2 F7_2 107.1(2) . . ?
F8_2 C4_2 C1_2 112.5(2) . . ?
F9_2 C4_2 C1_2 110.3(2) . . ?
F7_2 C4_2 C1_2 110.4(2) . . ?
C1_3 O1_3 Al1 150.2(6) . . ?
O1_3 C1_3 C4_3 108.2(4) . . ?
O1_3 C1_3 C3_3 110.5(4) . . ?
C4_3 C1_3 C3_3 109.5(3) . . ?
O1_3 C1_3 C2_3 108.7(4) . . ?
C4_3 C1_3 C2_3 110.5(3) . . ?
C3_3 C1_3 C2_3 109.5(3) . . ?
F3_3 C2_3 F2_3 108.0(3) . . ?
F3_3 C2_3 F1_3 107.2(4) . . ?
F2_3 C2_3 F1_3 107.9(4) . . ?
F3_3 C2_3 C1_3 111.3(3) . . ?
F2_3 C2_3 C1_3 112.7(3) . . ?
F1_3 C2_3 C1_3 109.5(4) . . ?
F6_3 C3_3 F4_3 108.0(4) . . ?
F6_3 C3_3 F5_3 107.5(4) . . ?
F4_3 C3_3 F5_3 107.6(4) . . ?
F6_3 C3_3 C1_3 113.0(4) . . ?
F4_3 C3_3 C1_3 110.6(4) . . ?
F5_3 C3_3 C1_3 110.0(4) . . ?
F9_3 C4_3 F7_3 107.2(3) . . ?
F9_3 C4_3 F8_3 107.1(3) . . ?
F7_3 C4_3 F8_3 107.8(3) . . ?
F9_3 C4_3 C1_3 111.1(3) . . ?
F7_3 C4_3 C1_3 111.4(3) . . ?
F8_3 C4_3 C1_3 112.0(3) . . ?
C1_4 O1_4 Al1 152(3) . . ?
O1_4 C1_4 C4_4 109.4(18) . . ?
O1_4 C1_4 C2_4 109.8(18) . . ?
C4_4 C1_4 C2_4 112.0(12) . . ?
O1_4 C1_4 C3_4 110.0(19) . . ?
C4_4 C1_4 C3_4 108.4(13) . . ?
C2_4 C1_4 C3_4 107.3(12) . . ?
F1_4 C2_4 F3_4 110.5(16) . . ?
F1_4 C2_4 F2_4 108.5(15) . . ?
F3_4 C2_4 F2_4 106.7(15) . . ?
F1_4 C2_4 C1_4 109.6(15) . . ?
F3_4 C2_4 C1_4 110.4(13) . . ?
F2_4 C2_4 C1_4 111.0(13) . . ?
F5_4 C3_4 F4_4 106.7(16) . . ?
F5_4 C3_4 F6_4 107.2(18) . . ?
F4_4 C3_4 F6_4 111.4(19) . . ?
F5_4 C3_4 C1_4 111.4(16) . . ?
F4_4 C3_4 C1_4 111.3(16) . . ?
F6_4 C3_4 C1_4 108.8(17) . . ?
F7_4 C4_4 F9_4 106.3(18) . . ?
F7_4 C4_4 F8_4 110.1(16) . . ?
F9_4 C4_4 F8_4 106.3(19) . . ?
F7_4 C4_4 C1_4 109.3(13) . . ?
F9_4 C4_4 C1_4 114.5(19) . . ?
F8_4 C4_4 C1_4 110.2(14) . . ?

loop_
_geom_bond_atom_site_label_1
_geom_bond_atom_site_label_2
_geom_bond_distance
_geom_bond_site_symmetry_2
_geom_bond_publ_flag
Al1 O1_3 1.692(5) . ?
Al1 O1_2 1.6992(18) . ?
Al1 O1_1 1.7080(19) . ?
Al1 O1_4 1.71(3) . ?
Al1 F1 1.7882(16) . ?
F1 Si1 1.7318(17) . ?
Si1 C1 1.835(3) . ?
Si1 C5 1.843(3) . ?
Si1 C3 1.845(3) . ?
C1 C2 1.520(4) . ?
C1 H1A 0.9900 . ?
C1 H1AB 0.9900 . ?
C2 H2A 0.9800 . ?
C2 H2B 0.9800 . ?
C2 H2C 0.9800 . ?
C3 C4 1.523(4) . ?
C3 H3A 0.9900 . ?
C3 H3AB 0.9900 . ?
C4 H4A 0.9800 . ?
C4 H4B 0.9800 . ?
C4 H4C 0.9800 . ?
C5 C6 1.526(4) . ?
C5 H5A 0.9900 . ?
C5 H5AB 0.9900 . ?
C6 H6A 0.9800 . ?
C6 H6B 0.9800 . ?
C6 H6C 0.9800 . ?
O1_1 C1_1 1.362(3) . ?
C1_1 C3_1 1.540(4) . ?
C1_1 C4_1 1.544(4) . ?
C1_1 C2_1 1.553(4) . ?
C2_1 F3_1 1.324(3) . ?
C2_1 F1_1 1.330(4) . ?
C2_1 F2_1 1.333(3) . ?
C3_1 F5_1 1.325(3) . ?
C3_1 F4_1 1.326(3) . ?
C3_1 F6_1 1.335(3) . ?
C4_1 F7_1 1.323(3) . ?
C4_1 F8_1 1.330(3) . ?
C4_1 F9_1 1.332(3) . ?
O1_2 C1_2 1.361(3) . ?
C1_2 C3_2 1.547(3) . ?
C1_2 C4_2 1.548(4) . ?
C1_2 C2_2 1.551(3) . ?
C2_2 F3_2 1.320(3) . ?
C2_2 F1_2 1.325(3) . ?
C2_2 F2_2 1.333(3) . ?
C3_2 F6_2 1.323(3) . ?
C3_2 F5_2 1.331(3) . ?
C3_2 F4_2 1.332(3) . ?
C4_2 F8_2 1.325(3) . ?
C4_2 F9_2 1.325(3) . ?
C4_2 F7_2 1.342(3) . ?
O1_3 C1_3 1.355(4) . ?
C1_3 C4_3 1.538(5) . ?
C1_3 C3_3 1.548(5) . ?
C1_3 C2_3 1.552(5) . ?
C2_3 F3_3 1.319(4) . ?
C2_3 F2_3 1.327(4) . ?
C2_3 F1_3 1.339(5) . ?
C3_3 F6_3 1.319(4) . ?
C3_3 F4_3 1.326(5) . ?
C3_3 F5_3 1.331(5) . ?
C4_3 F9_3 1.322(4) . ?
C4_3 F7_3 1.325(4) . ?
C4_3 F8_3 1.337(4) . ?
O1_4 C1_4 1.353(15) . ?
C1_4 C4_4 1.547(13) . ?
C1_4 C2_4 1.551(13) . ?
C1_4 C3_4 1.555(13) . ?
C2_4 F1_4 1.321(13) . ?
C2_4 F3_4 1.327(13) . ?
C2_4 F2_4 1.333(14) . ?
C3_4 F5_4 1.327(14) . ?
C3_4 F4_4 1.328(13) . ?
C3_4 F6_4 1.330(14) . ?
C4_4 F7_4 1.328(13) . ?
C4_4 F9_4 1.330(14) . ?
C4_4 F8_4 1.330(14) . ?

loop_
_geom_torsion_atom_site_label_1
_geom_torsion_atom_site_label_2
_geom_torsion_atom_site_label_3
_geom_torsion_atom_site_label_4
_geom_torsion
_geom_torsion_site_symmetry_1
_geom_torsion_site_symmetry_2
_geom_torsion_site_symmetry_3
_geom_torsion_site_symmetry_4
_geom_torsion_publ_flag
O1_3 Al1 F1 Si1 -161.5(3) . . . . ?
O1_2 Al1 F1 Si1 76.2(3) . . . . ?
O1_1 Al1 F1 Si1 -40.4(3) . . . . ?
O1_4 Al1 F1 Si1 -163.0(16) . . . . ?
Al1 F1 Si1 C1 -4.5(3) . . . . ?
Al1 F1 Si1 C5 115.0(3) . . . . ?
Al1 F1 Si1 C3 -125.7(3) . . . . ?
F1 Si1 C1 C2 -71.9(2) . . . . ?
C5 Si1 C1 C2 176.7(2) . . . . ?
C3 Si1 C1 C2 37.8(3) . . . . ?
F1 Si1 C3 C4 -176.7(2) . . . . ?
C1 Si1 C3 C4 72.0(3) . . . . ?
C5 Si1 C3 C4 -66.5(3) . . . . ?
F1 Si1 C5 C6 -71.8(2) . . . . ?
C1 Si1 C5 C6 39.8(3) . . . . ?
C3 Si1 C5 C6 179.3(2) . . . . ?
O1_3 Al1 O1_1 C1_1 -80.4(4) . . . . ?
O1_2 Al1 O1_1 C1_1 58.2(3) . . . . ?
O1_4 Al1 O1_1 C1_1 -80.7(16) . . . . ?
F1 Al1 O1_1 C1_1 167.6(2) . . . . ?
Al1 O1_1 C1_1 C3_1 159.7(2) . . . . ?
Al1 O1_1 C1_1 C4_1 39.3(3) . . . . ?
Al1 O1_1 C1_1 C2_1 -81.0(3) . . . . ?
O1_1 C1_1 C2_1 F3_1 -43.5(3) . . . . ?
C3_1 C1_1 C2_1 F3_1 74.4(3) . . . . ?
C4_1 C1_1 C2_1 F3_1 -164.7(2) . . . . ?
O1_1 C1_1 C2_1 F1_1 75.6(3) . . . . ?
C3_1 C1_1 C2_1 F1_1 -166.5(2) . . . . ?
C4_1 C1_1 C2_1 F1_1 -45.6(3) . . . . ?
O1_1 C1_1 C2_1 F2_1 -164.2(2) . . . . ?
C3_1 C1_1 C2_1 F2_1 -46.2(3) . . . . ?
C4_1 C1_1 C2_1 F2_1 74.7(3) . . . . ?
O1_1 C1_1 C3_1 F5_1 72.7(3) . . . . ?
C4_1 C1_1 C3_1 F5_1 -166.4(2) . . . . ?
C2_1 C1_1 C3_1 F5_1 -46.0(3) . . . . ?
O1_1 C1_1 C3_1 F4_1 -46.7(3) . . . . ?
C4_1 C1_1 C3_1 F4_1 74.2(3) . . . . ?
C2_1 C1_1 C3_1 F4_1 -165.4(2) . . . . ?
O1_1 C1_1 C3_1 F6_1 -166.7(2) . . . . ?
C4_1 C1_1 C3_1 F6_1 -45.8(3) . . . . ?
C2_1 C1_1 C3_1 F6_1 74.6(3) . . . . ?
O1_1 C1_1 C4_1 F7_1 77.3(3) . . . . ?
C3_1 C1_1 C4_1 F7_1 -41.8(3) . . . . ?
C2_1 C1_1 C4_1 F7_1 -162.6(2) . . . . ?
O1_1 C1_1 C4_1 F8_1 -161.3(2) . . . . ?
C3_1 C1_1 C4_1 F8_1 79.6(3) . . . . ?
C2_1 C1_1 C4_1 F8_1 -41.2(3) . . . . ?
O1_1 C1_1 C4_1 F9_1 -41.2(3) . . . . ?
C3_1 C1_1 C4_1 F9_1 -160.3(2) . . . . ?
C2_1 C1_1 C4_1 F9_1 78.9(3) . . . . ?
O1_3 Al1 O1_2 C1_2 -24.7(4) . . . . ?
O1_1 Al1 O1_2 C1_2 -164.1(3) . . . . ?
O1_4 Al1 O1_2 C1_2 -23.3(16) . . . . ?
F1 Al1 O1_2 C1_2 91.3(3) . . . . ?
Al1 O1_2 C1_2 C3_2 -58.8(3) . . . . ?
Al1 O1_2 C1_2 C4_2 62.5(3) . . . . ?
Al1 O1_2 C1_2 C2_2 -178.2(2) . . . . ?
O1_2 C1_2 C2_2 F3_2 43.5(3) . . . . ?
C3_2 C1_2 C2_2 F3_2 -76.3(3) . . . . ?
C4_2 C1_2 C2_2 F3_2 163.6(2) . . . . ?
O1_2 C1_2 C2_2 F1_2 -76.0(2) . . . . ?
C3_2 C1_2 C2_2 F1_2 164.2(2) . . . . ?
C4_2 C1_2 C2_2 F1_2 44.0(3) . . . . ?
O1_2 C1_2 C2_2 F2_2 163.7(2) . . . . ?
C3_2 C1_2 C2_2 F2_2 43.9(3) . . . . ?
C4_2 C1_2 C2_2 F2_2 -76.2(3) . . . . ?
O1_2 C1_2 C3_2 F6_2 165.40(19) . . . . ?
C4_2 C1_2 C3_2 F6_2 43.6(3) . . . . ?
C2_2 C1_2 C3_2 F6_2 -76.4(2) . . . . ?
O1_2 C1_2 C3_2 F5_2 -73.4(2) . . . . ?
C4_2 C1_2 C3_2 F5_2 164.78(19) . . . . ?
C2_2 C1_2 C3_2 F5_2 44.8(3) . . . . ?
O1_2 C1_2 C3_2 F4_2 44.7(3) . . . . ?
C4_2 C1_2 C3_2 F4_2 -77.1(2) . . . . ?
C2_2 C1_2 C3_2 F4_2 162.9(2) . . . . ?
O1_2 C1_2 C4_2 F8_2 161.91(19) . . . . ?
C3_2 C1_2 C4_2 F8_2 -76.4(2) . . . . ?
C2_2 C1_2 C4_2 F8_2 43.6(3) . . . . ?
O1_2 C1_2 C4_2 F9_2 40.5(3) . . . . ?
C3_2 C1_2 C4_2 F9_2 162.16(19) . . . . ?
C2_2 C1_2 C4_2 F9_2 -77.8(2) . . . . ?
O1_2 C1_2 C4_2 F7_2 -77.7(2) . . . . ?
C3_2 C1_2 C4_2 F7_2 43.9(3) . . . . ?
C2_2 C1_2 C4_2 F7_2 164.0(2) . . . . ?
O1_2 Al1 O1_3 C1_3 148.3(9) . . . . ?
O1_1 Al1 O1_3 C1_3 -73.9(10) . . . . ?
F1 Al1 O1_3 C1_3 33.0(10) . . . . ?
Al1 O1_3 C1_3 C4_3 156.2(9) . . . . ?
Al1 O1_3 C1_3 C3_3 36.3(11) . . . . ?
Al1 O1_3 C1_3 C2_3 -83.8(10) . . . . ?
O1_3 C1_3 C2_3 F3_3 46.8(5) . . . . ?
C4_3 C1_3 C2_3 F3_3 165.3(3) . . . . ?
C3_3 C1_3 C2_3 F3_3 -74.0(4) . . . . ?
O1_3 C1_3 C2_3 F2_3 168.3(4) . . . . ?
C4_3 C1_3 C2_3 F2_3 -73.1(4) . . . . ?
C3_3 C1_3 C2_3 F2_3 47.5(4) . . . . ?
O1_3 C1_3 C2_3 F1_3 -71.6(5) . . . . ?
C4_3 C1_3 C2_3 F1_3 46.9(5) . . . . ?
C3_3 C1_3 C2_3 F1_3 167.6(4) . . . . ?
O1_3 C1_3 C3_3 F6_3 166.8(5) . . . . ?
C4_3 C1_3 C3_3 F6_3 47.7(5) . . . . ?
C2_3 C1_3 C3_3 F6_3 -73.6(5) . . . . ?
O1_3 C1_3 C3_3 F4_3 45.6(5) . . . . ?
C4_3 C1_3 C3_3 F4_3 -73.5(4) . . . . ?
C2_3 C1_3 C3_3 F4_3 165.3(4) . . . . ?
O1_3 C1_3 C3_3 F5_3 -73.2(5) . . . . ?
C4_3 C1_3 C3_3 F5_3 167.8(4) . . . . ?
C2_3 C1_3 C3_3 F5_3 46.5(4) . . . . ?
O1_3 C1_3 C4_3 F9_3 43.1(5) . . . . ?
C3_3 C1_3 C4_3 F9_3 163.6(3) . . . . ?
C2_3 C1_3 C4_3 F9_3 -75.7(4) . . . . ?
O1_3 C1_3 C4_3 F7_3 -76.3(5) . . . . ?
C3_3 C1_3 C4_3 F7_3 44.2(4) . . . . ?
C2_3 C1_3 C4_3 F7_3 164.8(3) . . . . ?
O1_3 C1_3 C4_3 F8_3 162.8(4) . . . . ?
C3_3 C1_3 C4_3 F8_3 -76.7(4) . . . . ?
C2_3 C1_3 C4_3 F8_3 43.9(4) . . . . ?
O1_2 Al1 O1_4 C1_4 164(6) . . . . ?
O1_1 Al1 O1_4 C1_4 -58(7) . . . . ?
F1 Al1 O1_4 C1_4 49(7) . . . . ?
Al1 O1_4 C1_4 C4_4 -101(6) . . . . ?
Al1 O1_4 C1_4 C2_4 136(6) . . . . ?
Al1 O1_4 C1_4 C3_4 18(7) . . . . ?
O1_4 C1_4 C2_4 F1_4 76(2) . . . . ?
C4_4 C1_4 C2_4 F1_4 -46(2) . . . . ?
C3_4 C1_4 C2_4 F1_4 -164.8(16) . . . . ?
O1_4 C1_4 C2_4 F3_4 -46(2) . . . . ?
C4_4 C1_4 C2_4 F3_4 -168.0(16) . . . . ?
C3_4 C1_4 C2_4 F3_4 73.2(18) . . . . ?
O1_4 C1_4 C2_4 F2_4 -164(2) . . . . ?
C4_4 C1_4 C2_4 F2_4 73.8(18) . . . . ?
C3_4 C1_4 C2_4 F2_4 -45.0(18) . . . . ?
O1_4 C1_4 C3_4 F5_4 77(2) . . . . ?
C4_4 C1_4 C3_4 F5_4 -162.9(18) . . . . ?
C2_4 C1_4 C3_4 F5_4 -42(2) . . . . ?
O1_4 C1_4 C3_4 F4_4 -41(3) . . . . ?
C4_4 C1_4 C3_4 F4_4 78.1(19) . . . . ?
C2_4 C1_4 C3_4 F4_4 -160.8(18) . . . . ?
O1_4 C1_4 C3_4 F6_4 -165(2) . . . . ?
C4_4 C1_4 C3_4 F6_4 -45(2) . . . . ?
C2_4 C1_4 C3_4 F6_4 76(2) . . . . ?
O1_4 C1_4 C4_4 F7_4 74(2) . . . . ?
C2_4 C1_4 C4_4 F7_4 -163.9(16) . . . . ?
C3_4 C1_4 C4_4 F7_4 -45.8(18) . . . . ?
O1_4 C1_4 C4_4 F9_4 -45(3) . . . . ?
C2_4 C1_4 C4_4 F9_4 77(2) . . . . ?
C3_4 C1_4 C4_4 F9_4 -165(2) . . . . ?
O1_4 C1_4 C4_4 F8_4 -165(2) . . . . ?
C2_4 C1_4 C4_4 F8_4 -43(2) . . . . ?
C3_4 C1_4 C4_4 F8_4 75.3(18) . . . . ?
